data_4125687
loop_
_publ_author_name
'Lopchuk, Justin M.'
'Fjelbye, Kasper'
'Kawamata, Yu'
'Malins, Lara R.'
'Pan, Chung-Mao'
'Gianatassio, Ryan'
'Wang, Jie'
'Prieto, Liher'
'Bradow, James'
'Brandt, Thomas A.'
'Collins, Michael R.'
'Elleraas, Jeff'
'Ewanicki, Jason'
'Farrell, William'
'Fadeyi, Olugbeminiyi O.'
'Gallego, Gary M.'
'Mousseau, James J.'
'Oliver, Robert'
'Sach, Neal W.'
'Smith, Jason K.'
'Spangler, Jillian E.'
'Zhu, Huichin'
'Zhu, Jinjiang'
'Baran, Phil S.'

_publ_section_title
;
 Strain-Release Heteroatom Functionalization: Development, Scope, and
 Stereospecificity.
;
_journal_issue 8
_journal_name_full 'Journal of the American Chemical Society'
_journal_page_first 3209
_journal_page_last 3226
_journal_paper_doi 10.1021/jacs.6b13229
_journal_volume 139
_journal_year 2017
_chemical_absolute_configuration unk
_chemical_formula_moiety 'C22 H26 F2 N2 O2 S'
_chemical_formula_sum 'C22 H26 F2 N2 O2 S'
_chemical_formula_weight 420.53
_space_group_crystal_system monoclinic
_space_group_IT_number 4
_space_group_name_Hall 'P 2yb'
_space_group_name_H-M_alt 'P 1 21 1'
_symmetry_Int_Tables_number 4
_symmetry_space_group_name_Hall 'P 2yb'
_symmetry_space_group_name_H-M 'P 1 21 1'
_atom_sites_solution_primary direct
_audit_creation_date 2016-07-15
_audit_creation_method
;
Olex2 1.2
(compiled Feb 16 2016 13:09:46 for OlexSys, GUI svn.r5155)
;
_cell_angle_alpha 90
_cell_angle_beta 90.349(1)
_cell_angle_gamma 90
_cell_formula_units_Z 4
_cell_length_a 9.5438(2)
_cell_length_b 5.9781(1)
_cell_length_c 35.8879(7)
_cell_measurement_reflns_used 9889
_cell_measurement_temperature 100.0
_cell_measurement_theta_max 68.087
_cell_measurement_theta_min 3.695
_cell_volume 2047.50(7)
_computing_cell_refinement 'SAINT v8.34A (Bruker, 2013)'
_computing_data_collection 'APEX2 v2014.11-0 (Bruker, 2014)'
_computing_data_reduction 'SAINT v8.34A (Bruker, 2013)'
_computing_molecular_graphics 'Olex2 (Dolomanov et al., 2009)'
_computing_publication_material 'Olex2 (Dolomanov et al., 2009)'
_computing_structure_refinement 'olex2.refine (Bourhis et al., 2015)'
_computing_structure_solution 'SIR2004 (Burla et al., 2007)'
_diffrn_ambient_temperature 100.0
_diffrn_detector_area_resol_mean 7.9
_diffrn_detector_type 'CCD Area Detector'
_diffrn_measured_fraction_theta_full 0.9295
_diffrn_measured_fraction_theta_max 0.9237
_diffrn_measurement_device 'Kappa Four-Circle Diffractometer'
_diffrn_measurement_device_type 'Bruker X8 APEX II'
_diffrn_measurement_method '\w and \f scans'
_diffrn_radiation_type 'Cu K\a'
_diffrn_radiation_wavelength 1.54178
_diffrn_reflns_av_R_equivalents 0.0396
_diffrn_reflns_av_unetI/netI 0.0287
_diffrn_reflns_limit_h_max 11
_diffrn_reflns_limit_h_min -11
_diffrn_reflns_limit_k_max 6
_diffrn_reflns_limit_k_min -6
_diffrn_reflns_limit_l_max 43
_diffrn_reflns_limit_l_min -43
_diffrn_reflns_number 37183
_diffrn_reflns_theta_full 67.5000
_diffrn_reflns_theta_max 68.23
_diffrn_reflns_theta_min 2.46
_exptl_absorpt_coefficient_mu 1.742
_exptl_absorpt_correction_T_max 0.3200
_exptl_absorpt_correction_T_min 0.2232
_exptl_absorpt_correction_type multi-scan
_exptl_absorpt_process_details
;
SADABS-2014/5 (Bruker,2014/5) was used for absorption correction.
wR2(int) was 0.1025 before and 0.0549 after correction.
The Ratio of minimum to maximum transmission is 0.6975.
The \l/2 correction factor is 0.00150.
;
_exptl_crystal_colour Colorless
_exptl_crystal_colour_primary Colorless
_exptl_crystal_density_diffrn 1.3641
_exptl_crystal_description Needle
_exptl_crystal_F_000 892.1926
_exptl_crystal_size_max 0.261
_exptl_crystal_size_mid 0.149
_exptl_crystal_size_min 0.138
_refine_diff_density_max 0.2026
_refine_diff_density_min -0.2726
_refine_diff_density_rms 0.0380
_refine_ls_abs_structure_details 'Flack, H. D. (1983). Acta Cryst. A39, 876-881.'
_refine_ls_abs_structure_Flack 0.009(14)
_refine_ls_d_res_high 0.8301
_refine_ls_d_res_low 17.9436
_refine_ls_goodness_of_fit_ref 1.1535
_refine_ls_hydrogen_treatment constr
_refine_ls_matrix_type full
_refine_ls_number_constraints 88
_refine_ls_number_parameters 522
_refine_ls_number_reflns 6948
_refine_ls_number_restraints 0
_refine_ls_restrained_S_all 1.1535
_refine_ls_R_factor_all 0.0364
_refine_ls_R_factor_gt 0.0335
_refine_ls_shift/su_max 0.0727
_refine_ls_shift/su_mean 0.0098
_refine_ls_structure_factor_coef Fsqd
_refine_ls_weighting_details 'w=1/[\s^2^(Fo^2^)+(0.0517P)^2^+0.4448P] where P=(Fo^2^+2Fc^2^)/3'
_refine_ls_weighting_scheme calc
_refine_ls_wR_factor_gt 0.0872
_refine_ls_wR_factor_ref 0.0973
_reflns_Friedel_coverage 0.884
_reflns_limit_h_max 11
_reflns_limit_h_min -11
_reflns_limit_k_max 6
_reflns_limit_k_min -6
_reflns_limit_l_max 43
_reflns_limit_l_min -42
_reflns_number_gt 6505
_reflns_number_total 6948
_reflns_threshold_expression I>=2u(I)
_cod_data_source_file ja6b13229_si_015.cif
_cod_data_source_block Baran594
_cod_original_sg_symbol_Hall ' P 2yb'
_cod_database_code 4125687
_olex2_refinement_description
;
1. Fixed Uiso
 At 1.2 times of:
  All C(H) groups, All C(H,H) groups
2.a Ternary CH refined with riding coordinates:
 C1(H1), C4(H4), C1'(H1'), C4'(H4')
2.b Secondary CH2 refined with riding coordinates:
 C2(H2a,H2b), C3(H3a,H3b), C5(H5a,H5b), C6(H6a,H6b), C7(H7a,H7b), C8(H8a,H8b),
 C9(H9a,H9b), C10(H10a,H10b), C2'(H2'a,H2'b), C3'(H3'a,H3'b), C5'(H5'a,H5'b),
 C6'(H6'a,H6'b), C7'(H7'a,H7'b), C8'(H8'a,H8'b), C9'(H9'a,H9'b), C10'(H10c,H10d)
2.c Aromatic/amide H refined with riding coordinates:
 C12(H12), C13(H13), C14(H14), C15(H15), C16(H16), C18(H18), C20(H20),
 C22(H22), C12'(H12'), C13'(H13'), C14'(H14'), C15'(H15'), C16'(H16'),
 C18'(H18'), C20'(H20'), C22'(H22')
;
_olex2_submission_special_instructions 'No special instructions were received'

loop_
_space_group_symop_id
_space_group_symop_operation_xyz
1 x,y,z
2 -x,y+1/2,-z

loop_
_atom_site_label
_atom_site_type_symbol
_atom_site_fract_x
_atom_site_fract_y
_atom_site_fract_z
_atom_site_U_iso_or_equiv
_atom_site_adp_type
_atom_site_occupancy
_atom_site_refinement_flags_posn
S1 S 0.12226(6) 0.09488(10) 0.141140(16) 0.02789(15) Uani 1.000000 .
F1 F 0.47437(16) -0.0310(3) 0.03865(4) 0.0503(5) Uani 1.000000 .
F2 F 0.21630(19) 0.6356(3) 0.03532(4) 0.0516(5) Uani 1.000000 .
O1 O 0.09456(18) -0.1419(3) 0.13859(5) 0.0339(4) Uani 1.000000 .
O2 O 0.00506(18) 0.2449(3) 0.14573(5) 0.0351(4) Uani 1.000000 .
N1 N 0.1223(2) 0.2980(3) 0.27354(5) 0.0243(4) Uani 1.000000 .
N2 N 0.0440(2) 0.3066(3) 0.35101(5) 0.0259(4) Uani 1.000000 .
C1 C 0.2435(3) 0.1372(4) 0.17839(6) 0.0292(6) Uani 1.000000 .
H1 H 0.3245(3) 0.0326(4) 0.17555(6) 0.0350(7) Uiso 1.000000 R
C2 C 0.2977(3) 0.3778(4) 0.18148(7) 0.0317(6) Uani 1.000000 .
H2a H 0.4014(3) 0.3803(4) 0.18221(7) 0.0380(7) Uiso 1.000000 R
H2b H 0.2651(3) 0.4684(4) 0.16001(7) 0.0380(7) Uiso 1.000000 R
C3 C 0.2374(2) 0.4686(4) 0.21790(6) 0.0268(5) Uani 1.000000 .
H3a H 0.3024(2) 0.5774(4) 0.22954(6) 0.0322(6) Uiso 1.000000 R
H3b H 0.1461(2) 0.5426(4) 0.21343(6) 0.0322(6) Uiso 1.000000 R
C4 C 0.2198(2) 0.2621(4) 0.24269(6) 0.0266(6) Uani 1.000000 .
H4 H 0.3132(2) 0.2156(4) 0.25281(6) 0.0319(7) Uiso 1.000000 R
C5 C 0.1663(3) 0.0853(5) 0.21524(7) 0.0358(6) Uani 1.000000 .
H5a H 0.0636(3) 0.0974(5) 0.21183(7) 0.0430(8) Uiso 1.000000 R
H5b H 0.1891(3) -0.0672(5) 0.22416(7) 0.0430(8) Uiso 1.000000 R
C6 C 0.0954(2) 0.0923(4) 0.29462(6) 0.0269(5) Uani 1.000000 .
H6a H 0.0582(2) -0.0244(4) 0.27765(6) 0.0323(6) Uiso 1.000000 R
H6b H 0.1840(2) 0.0366(4) 0.30567(6) 0.0323(6) Uiso 1.000000 R
C7 C -0.0100(2) 0.1376(4) 0.32540(6) 0.0262(5) Uani 1.000000 .
H7a H -0.0288(2) -0.0024(4) 0.33921(6) 0.0314(6) Uiso 1.000000 R
H7b H -0.0993(2) 0.1900(4) 0.31429(6) 0.0314(6) Uiso 1.000000 R
C8 C 0.1749(2) 0.4682(4) 0.29923(6) 0.0254(5) Uani 1.000000 .
H8a H 0.2646(2) 0.4175(4) 0.31037(6) 0.0305(6) Uiso 1.000000 R
H8b H 0.1926(2) 0.6087(4) 0.28545(6) 0.0305(6) Uiso 1.000000 R
C9 C 0.0700(2) 0.5111(4) 0.32975(6) 0.0269(5) Uani 1.000000 .
H9a H -0.0190(2) 0.5650(4) 0.31865(6) 0.0323(6) Uiso 1.000000 R
H9b H 0.1062(2) 0.6289(4) 0.34664(6) 0.0323(6) Uiso 1.000000 R
C10 C -0.0549(3) 0.3520(4) 0.38112(6) 0.0305(6) Uani 1.000000 .
H10a H -0.0310(3) 0.4986(4) 0.39232(6) 0.0366(7) Uiso 1.000000 R
H10b H -0.1500(3) 0.3649(4) 0.37019(6) 0.0366(7) Uiso 1.000000 R
C11 C -0.0587(2) 0.1794(4) 0.41179(6) 0.0268(5) Uani 1.000000 .
C12 C -0.1622(3) 0.2060(5) 0.43908(7) 0.0324(6) Uani 1.000000 .
H12 H -0.2285(3) 0.3237(5) 0.43678(7) 0.0389(7) Uiso 1.000000 R
C13 C -0.1684(3) 0.0633(5) 0.46919(7) 0.0359(6) Uani 1.000000 .
H13 H -0.2385(3) 0.0843(5) 0.48755(7) 0.0431(8) Uiso 1.000000 R
C14 C -0.0734(3) -0.1106(5) 0.47291(7) 0.0360(6) Uani 1.000000 .
H14 H -0.0780(3) -0.2090(5) 0.49365(7) 0.0432(7) Uiso 1.000000 R
C15 C 0.0285(3) -0.1390(5) 0.44592(7) 0.0341(6) Uani 1.000000 .
H15 H 0.0941(3) -0.2579(5) 0.44821(7) 0.0409(7) Uiso 1.000000 R
C16 C 0.0356(3) 0.0048(4) 0.41559(6) 0.0297(6) Uani 1.000000 .
H16 H 0.1058(3) -0.0168(4) 0.39729(6) 0.0356(7) Uiso 1.000000 R
C17 C 0.2117(2) 0.1805(4) 0.10041(6) 0.0274(6) Uani 1.000000 .
C18 C 0.3105(2) 0.0370(5) 0.08572(6) 0.0304(6) Uani 1.000000 .
H18 H 0.3312(2) -0.1026(5) 0.09712(6) 0.0365(7) Uiso 1.000000 R
C19 C 0.3777(3) 0.1056(5) 0.05377(7) 0.0379(7) Uani 1.000000 .
C20 C 0.3494(3) 0.3058(5) 0.03650(7) 0.0398(7) Uani 1.000000 .
H20 H 0.3976(3) 0.3499(5) 0.01462(7) 0.0478(9) Uiso 1.000000 R
C21 C 0.2480(3) 0.4405(5) 0.05223(7) 0.0380(7) Uani 1.000000 .
C22 C 0.1782(3) 0.3842(5) 0.08452(7) 0.0335(6) Uani 1.000000 .
H22 H 0.1105(3) 0.4808(5) 0.09525(7) 0.0402(7) Uiso 1.000000 R
S1' S 0.62630(6) 0.90680(10) 0.143093(15) 0.02670(15) Uani 1.000000 .
F1' F 0.69803(19) 0.3285(3) 0.04100(4) 0.0483(4) Uani 1.000000 .
F2' F 0.97105(17) 0.9804(3) 0.03752(4) 0.0520(5) Uani 1.000000 .
O1' O 0.50786(17) 0.7664(3) 0.15138(5) 0.0314(4) Uani 1.000000 .
O2' O 0.60089(18) 1.1427(3) 0.13800(5) 0.0335(4) Uani 1.000000 .
N1' N 0.66945(19) 0.8278(3) 0.27975(5) 0.0234(4) Uani 1.000000 .
N2' N 0.5304(2) 0.8526(3) 0.35073(5) 0.0251(4) Uani 1.000000 .
C1' C 0.7564(2) 0.8769(4) 0.17841(6) 0.0276(6) Uani 1.000000 .
H1' H 0.8425(2) 0.9609(4) 0.17101(6) 0.0331(7) Uiso 1.000000 R
C2' C 0.7953(3) 0.6306(4) 0.18648(6) 0.0312(6) Uani 1.000000 .
H2'a H 0.7269(3) 0.5273(4) 0.17478(6) 0.0375(7) Uiso 1.000000 R
H2'b H 0.8901(3) 0.5954(4) 0.17709(6) 0.0375(7) Uiso 1.000000 R
C3' C 0.7906(3) 0.6132(4) 0.22914(6) 0.0300(6) Uani 1.000000 .
H3'a H 0.7702(3) 0.4581(4) 0.23710(6) 0.0360(7) Uiso 1.000000 R
H3'b H 0.8806(3) 0.6613(4) 0.24044(6) 0.0360(7) Uiso 1.000000 R
C4' C 0.6725(2) 0.7705(4) 0.23995(6) 0.0246(5) Uani 1.000000 .
H4' H 0.5808(2) 0.7019(4) 0.23265(6) 0.0295(6) Uiso 1.000000 R
C5' C 0.7001(3) 0.9732(4) 0.21527(6) 0.0290(6) Uani 1.000000 .
H5'a H 0.7700(3) 1.0736(4) 0.22700(6) 0.0348(7) Uiso 1.000000 R
H5'b H 0.6126(3) 1.0584(4) 0.21086(6) 0.0348(7) Uiso 1.000000 R
C6' C 0.5584(2) 0.9901(4) 0.28733(6) 0.0264(5) Uani 1.000000 .
H6'a H 0.5745(2) 1.1271(4) 0.27245(6) 0.0316(6) Uiso 1.000000 R
H6'b H 0.4668(2) 0.9264(4) 0.27977(6) 0.0316(6) Uiso 1.000000 R
C7' C 0.5551(3) 1.0499(4) 0.32837(6) 0.0281(6) Uani 1.000000 .
H7'a H 0.4800(3) 1.1606(4) 0.33284(6) 0.0337(7) Uiso 1.000000 R
H7'b H 0.6455(3) 1.1185(4) 0.33575(6) 0.0337(7) Uiso 1.000000 R
C8' C 0.6445(2) 0.6293(4) 0.30260(6) 0.0245(5) Uani 1.000000 .
H8'a H 0.5543(2) 0.5600(4) 0.29519(6) 0.0294(6) Uiso 1.000000 R
H8'b H 0.7199(2) 0.5187(4) 0.29828(6) 0.0294(6) Uiso 1.000000 R
C9' C 0.6406(2) 0.6893(4) 0.34351(6) 0.0257(5) Uani 1.000000 .
H9'a H 0.7323(2) 0.7521(4) 0.35121(6) 0.0308(6) Uiso 1.000000 R
H9'b H 0.6234(2) 0.5528(4) 0.35841(6) 0.0308(6) Uiso 1.000000 R
C10' C 0.5254(3) 0.9073(4) 0.39057(6) 0.0303(6) Uani 1.000000 .
H10c H 0.6200(3) 0.9520(4) 0.39922(6) 0.0363(7) Uiso 1.000000 R
H10d H 0.4616(3) 1.0358(4) 0.39437(6) 0.0363(7) Uiso 1.000000 R
C11' C 0.4751(3) 0.7108(4) 0.41345(6) 0.0271(5) Uani 1.000000 .
C12' C 0.5439(3) 0.6444(4) 0.44569(6) 0.0333(6) Uani 1.000000 .
H12' H 0.6246(3) 0.7237(4) 0.45395(6) 0.0399(7) Uiso 1.000000 R
C13' C 0.4957(3) 0.4621(5) 0.46605(7) 0.0380(6) Uani 1.000000 .
H13' H 0.5436(3) 0.4180(5) 0.48814(7) 0.0456(8) Uiso 1.000000 R
C14' C 0.3788(3) 0.3449(5) 0.45441(7) 0.0360(6) Uani 1.000000 .
H14' H 0.3460(3) 0.2205(5) 0.46833(7) 0.0432(8) Uiso 1.000000 R
C15' C 0.3099(3) 0.4112(5) 0.42207(8) 0.0405(7) Uani 1.000000 .
H15' H 0.2291(3) 0.3320(5) 0.41387(8) 0.0487(8) Uiso 1.000000 R
C16' C 0.3576(3) 0.5902(5) 0.40186(7) 0.0353(6) Uani 1.000000 .
H16' H 0.3099(3) 0.6326(5) 0.37965(7) 0.0424(7) Uiso 1.000000 R
C17' C 0.7083(2) 0.8026(4) 0.10237(6) 0.0282(6) Uani 1.000000 .
C18' C 0.6693(3) 0.5962(5) 0.08842(6) 0.0318(6) Uani 1.000000 .
H18' H 0.6002(3) 0.5067(5) 0.10020(6) 0.0381(7) Uiso 1.000000 R
C19' C 0.7366(3) 0.5267(5) 0.05622(7) 0.0358(7) Uani 1.000000 .
C20' C 0.8389(3) 0.6494(5) 0.03882(7) 0.0386(7) Uani 1.000000 .
H20' H 0.8844(3) 0.5958(5) 0.01711(7) 0.0463(9) Uiso 1.000000 R
C21' C 0.8727(3) 0.8540(5) 0.05430(7) 0.0354(7) Uani 1.000000 .
C22' C 0.8092(2) 0.9356(5) 0.08584(6) 0.0328(6) Uani 1.000000 .
H22' H 0.8337(2) 1.0774(5) 0.09589(6) 0.0394(8) Uiso 1.000000 R

loop_
_atom_site_aniso_label
_atom_site_aniso_U_11
_atom_site_aniso_U_22
_atom_site_aniso_U_33
_atom_site_aniso_U_12
_atom_site_aniso_U_13
_atom_site_aniso_U_23
S1 0.0256(3) 0.0264(4) 0.0319(3) -0.0012(3) 0.0088(2) -0.0007(3)
F1 0.0408(9) 0.0746(14) 0.0356(8) 0.0095(9) 0.0133(7) -0.0116(8)
F2 0.0730(12) 0.0444(13) 0.0374(8) -0.0108(9) 0.0017(8) 0.0136(8)
O1 0.0348(9) 0.0271(13) 0.0400(10) -0.0030(9) 0.0091(7) -0.0026(8)
O2 0.0284(9) 0.0320(12) 0.0450(10) 0.0033(8) 0.0121(7) 0.0027(8)
N1 0.0283(10) 0.0197(12) 0.0248(9) 0.0003(8) 0.0041(8) -0.0010(8)
N2 0.0314(10) 0.0210(12) 0.0253(10) 0.0016(9) 0.0028(8) -0.0002(8)
C1 0.0342(13) 0.0249(17) 0.0286(12) 0.0008(11) 0.0069(10) -0.0000(10)
C2 0.0343(13) 0.0300(17) 0.0308(12) -0.0051(12) 0.0074(10) 0.0015(11)
C3 0.0266(11) 0.0243(15) 0.0295(12) -0.0026(10) 0.0011(9) 0.0013(10)
C4 0.0271(12) 0.0250(16) 0.0278(12) 0.0042(10) 0.0044(9) -0.0011(10)
C5 0.0503(15) 0.0252(16) 0.0323(12) -0.0042(13) 0.0170(11) -0.0035(11)
C6 0.0322(12) 0.0213(15) 0.0273(11) -0.0011(11) 0.0021(9) -0.0011(10)
C7 0.0315(12) 0.0209(15) 0.0261(11) -0.0027(11) 0.0013(9) -0.0008(9)
C8 0.0304(11) 0.0173(15) 0.0287(11) 0.0001(10) -0.0016(9) 0.0001(9)
C9 0.0321(12) 0.0194(14) 0.0291(12) 0.0018(10) -0.0008(9) -0.0027(9)
C10 0.0362(13) 0.0266(17) 0.0287(12) 0.0068(11) 0.0019(10) -0.0024(10)
C11 0.0295(12) 0.0261(15) 0.0248(11) -0.0027(11) -0.0032(9) -0.0053(10)
C12 0.0273(12) 0.0382(18) 0.0318(13) -0.0006(11) 0.0005(10) -0.0075(11)
C13 0.0328(13) 0.0457(19) 0.0292(12) -0.0058(12) 0.0035(10) -0.0006(11)
C14 0.0406(14) 0.0378(18) 0.0296(12) -0.0092(13) 0.0006(10) 0.0050(11)
C15 0.0400(14) 0.0279(17) 0.0343(13) -0.0020(12) -0.0014(10) -0.0006(10)
C16 0.0310(13) 0.0281(16) 0.0300(12) -0.0005(11) 0.0015(10) -0.0015(10)
C17 0.0269(12) 0.0304(17) 0.0250(12) -0.0043(11) 0.0023(9) -0.0019(10)
C18 0.0278(12) 0.0372(18) 0.0261(11) -0.0018(11) 0.0007(9) -0.0042(10)
C19 0.0288(12) 0.058(2) 0.0265(12) -0.0034(14) 0.0039(10) -0.0113(13)
C20 0.0380(14) 0.059(2) 0.0221(12) -0.0140(14) 0.0050(10) -0.0033(12)
C21 0.0449(15) 0.040(2) 0.0293(13) -0.0120(14) -0.0029(11) 0.0061(12)
C22 0.0363(13) 0.0338(18) 0.0305(12) -0.0022(13) 0.0014(10) -0.0019(11)
S1' 0.0243(3) 0.0289(4) 0.0270(3) -0.0000(2) 0.0054(2) 0.0016(2)
F1' 0.0654(11) 0.0433(12) 0.0364(8) 0.0100(9) -0.0016(7) -0.0095(7)
F2' 0.0419(9) 0.0769(14) 0.0373(8) -0.0063(9) 0.0157(7) 0.0116(8)
O1' 0.0256(8) 0.0331(12) 0.0354(9) -0.0040(8) 0.0065(7) 0.0006(8)
O2' 0.0361(9) 0.0277(13) 0.0368(9) 0.0032(8) 0.0048(7) 0.0040(8)
N1' 0.0270(9) 0.0182(12) 0.0251(9) 0.0026(8) 0.0028(7) 0.0005(8)
N2' 0.0295(10) 0.0221(13) 0.0236(9) 0.0044(9) 0.0037(7) 0.0001(8)
C1' 0.0266(11) 0.0286(16) 0.0277(12) -0.0012(11) 0.0066(9) 0.0003(10)
C2' 0.0327(13) 0.0328(18) 0.0284(12) 0.0083(12) 0.0068(10) -0.0022(11)
C3' 0.0334(12) 0.0267(16) 0.0299(12) 0.0059(12) 0.0029(9) -0.0027(10)
C4' 0.0255(11) 0.0234(15) 0.0248(11) -0.0002(10) 0.0005(9) -0.0047(9)
C5' 0.0352(13) 0.0256(16) 0.0261(12) 0.0007(11) 0.0045(9) 0.0021(10)
C6' 0.0289(12) 0.0224(15) 0.0278(11) 0.0052(10) 0.0029(9) 0.0012(10)
C7' 0.0323(13) 0.0232(16) 0.0288(12) 0.0056(10) 0.0026(9) -0.0011(10)
C8' 0.0277(11) 0.0176(15) 0.0282(11) 0.0011(10) 0.0027(9) 0.0015(9)
C9' 0.0274(12) 0.0241(15) 0.0256(11) 0.0033(10) 0.0013(9) -0.0005(9)
C10' 0.0356(12) 0.0287(16) 0.0266(11) 0.0003(11) 0.0018(9) -0.0039(10)
C11' 0.0311(12) 0.0242(16) 0.0261(12) 0.0032(11) 0.0064(9) -0.0030(10)
C12' 0.0355(13) 0.0378(18) 0.0266(12) -0.0057(12) 0.0032(10) -0.0050(10)
C13' 0.0452(15) 0.0425(19) 0.0263(12) -0.0018(13) 0.0034(11) 0.0021(11)
C14' 0.0424(14) 0.0316(18) 0.0342(13) 0.0002(12) 0.0163(11) -0.0019(11)
C15' 0.0297(13) 0.044(2) 0.0479(15) -0.0039(13) 0.0082(11) -0.0053(13)
C16' 0.0286(12) 0.0410(18) 0.0363(13) 0.0017(12) -0.0001(10) -0.0001(12)
C17' 0.0260(12) 0.0344(17) 0.0242(12) 0.0032(11) 0.0013(9) 0.0045(11)
C18' 0.0341(13) 0.0339(17) 0.0274(12) 0.0023(12) 0.0003(10) 0.0030(11)
C19' 0.0423(15) 0.0380(19) 0.0271(12) 0.0112(13) -0.0045(11) -0.0024(11)
C20' 0.0380(14) 0.053(2) 0.0245(12) 0.0156(14) 0.0029(10) 0.0022(12)
C21' 0.0270(12) 0.051(2) 0.0281(12) 0.0024(13) 0.0057(9) 0.0098(12)
C22' 0.0281(12) 0.0417(19) 0.0286(12) 0.0015(12) 0.0016(10) 0.0032(11)

loop_
_atom_type_symbol
_atom_type_scat_dispersion_real
_atom_type_scat_dispersion_imag
_atom_type_scat_Cromer_Mann_a1
_atom_type_scat_Cromer_Mann_a2
_atom_type_scat_Cromer_Mann_a3
_atom_type_scat_Cromer_Mann_a4
_atom_type_scat_Cromer_Mann_b1
_atom_type_scat_Cromer_Mann_b2
_atom_type_scat_Cromer_Mann_b3
_atom_type_scat_Cromer_Mann_b4
_atom_type_scat_Cromer_Mann_c
_atom_type_scat_source
_atom_type_scat_dispersion_source
C 0.01920 0.00962 2.31000 1.02000 1.58860 0.86500 20.84390 10.20750 0.56870 51.65120 0.215599998832 'International Tables Volume C Table 6.1.1.4 (pp. 500-502)' 'Henke, Gullikson and Davis, At. Data and Nucl. Data Tables, 1993, 54, 2'
F 0.07536 0.05506 3.53920 2.64120 1.51700 1.02430 10.28250 4.29440 0.26150 26.14760 0.277599990368 'International Tables Volume C Table 6.1.1.4 (pp. 500-502)' 'Henke, Gullikson and Davis, At. Data and Nucl. Data Tables, 1993, 54, 2'
H 0.00000 0.00000 0.49300 0.32291 0.14019 0.04081 10.51090 26.12570 3.14236 57.79970 0.0030380000826 'International Tables Volume C Table 6.1.1.4 (pp. 500-502)' 'Henke, Gullikson and Davis, At. Data and Nucl. Data Tables, 1993, 54, 2'
O 0.05239 0.03376 3.04850 2.28680 1.54630 0.86700 13.27710 5.70110 0.32390 32.90890 0.250800013542 'International Tables Volume C Table 6.1.1.4 (pp. 500-502)' 'Henke, Gullikson and Davis, At. Data and Nucl. Data Tables, 1993, 54, 2'
N 0.03256 0.01839 12.21260 3.13220 2.01250 1.16630 0.00570 9.89330 28.99750 0.58260 -11.5290002823 'International Tables Volume C Table 6.1.1.4 (pp. 500-502)' 'Henke, Gullikson and Davis, At. Data and Nucl. Data Tables, 1993, 54, 2'
S 0.33536 0.55132 6.90530 5.20340 1.43790 1.58630 1.46790 22.21510 0.25360 56.17200 0.866900026798 'International Tables Volume C Table 6.1.1.4 (pp. 500-502)' 'Henke, Gullikson and Davis, At. Data and Nucl. Data Tables, 1993, 54, 2'

loop_
_geom_angle_atom_site_label_1
_geom_angle_atom_site_label_2
_geom_angle_atom_site_label_3
_geom_angle
O2 S1 O1 118.36(11)
C1 S1 O1 107.76(12)
C1 S1 O2 109.04(12)
C17 S1 O1 108.66(11)
C17 S1 O2 106.98(11)
C17 S1 C1 105.30(11)
C6 N1 C4 112.37(18)
C8 N1 C4 111.19(18)
C8 N1 C6 108.59(17)
C9 N2 C7 108.10(17)
C10 N2 C7 111.49(19)
C10 N2 C9 110.02(18)
H1 C1 S1 109.50(8)
C2 C1 S1 113.90(18)
C2 C1 H1 109.50(13)
C5 C1 S1 107.57(17)
C5 C1 H1 109.50(14)
C5 C1 C2 106.8(2)
H2a C2 C1 110.66(13)
H2b C2 C1 110.66(14)
H2b C2 H2a 108.8
C3 C2 C1 105.43(19)
C3 C2 H2a 110.66(13)
C3 C2 H2b 110.66(14)
H3a C3 C2 110.81(13)
H3b C3 C2 110.81(13)
H3b C3 H3a 108.9
C4 C3 C2 104.7(2)
C4 C3 H3a 110.81(13)
C4 C3 H3b 110.81(13)
C3 C4 N1 113.14(19)
H4 C4 N1 109.57(12)
H4 C4 C3 109.57(13)
C5 C4 N1 112.07(19)
C5 C4 C3 102.72(19)
C5 C4 H4 109.57(14)
C4 C5 C1 104.6(2)
H5a C5 C1 110.83(14)
H5a C5 C4 110.83(14)
H5b C5 C1 110.83(14)
H5b C5 C4 110.83(14)
H5b C5 H5a 108.9
H6a C6 N1 109.64(11)
H6b C6 N1 109.64(12)
H6b C6 H6a 108.2
C7 C6 N1 110.08(19)
C7 C6 H6a 109.64(13)
C7 C6 H6b 109.64(12)
C6 C7 N2 110.37(19)
H7a C7 N2 109.58(12)
H7a C7 C6 109.58(13)
H7b C7 N2 109.58(12)
H7b C7 C6 109.58(12)
H7b C7 H7a 108.1
H8a C8 N1 109.56(12)
H8b C8 N1 109.56(12)
H8b C8 H8a 108.1
C9 C8 N1 110.47(19)
C9 C8 H8a 109.56(12)
C9 C8 H8b 109.56(13)
C8 C9 N2 110.58(19)
H9a C9 N2 109.53(12)
H9a C9 C8 109.53(12)
H9b C9 N2 109.53(12)
H9b C9 C8 109.53(13)
H9b C9 H9a 108.1
H10a C10 N2 108.41(13)
H10b C10 N2 108.41(12)
H10b C10 H10a 107.5
C11 C10 N2 115.5(2)
C11 C10 H10a 108.41(13)
C11 C10 H10b 108.41(13)
C12 C11 C10 116.9(2)
C16 C11 C10 124.6(2)
C16 C11 C12 118.4(2)
H12 C12 C11 119.63(15)
C13 C12 C11 120.7(2)
C13 C12 H12 119.63(16)
H13 C13 C12 119.72(16)
C14 C13 C12 120.6(2)
C14 C13 H13 119.72(15)
H14 C14 C13 120.45(15)
C15 C14 C13 119.1(2)
C15 C14 H14 120.45(16)
H15 C15 C14 119.71(16)
C16 C15 C14 120.6(2)
C16 C15 H15 119.71(15)
C15 C16 C11 120.6(2)
H16 C16 C11 119.71(14)
H16 C16 C15 119.71(15)
C18 C17 S1 117.9(2)
C22 C17 S1 118.92(19)
C22 C17 C18 123.1(2)
H18 C18 C17 121.48(15)
C19 C18 C17 117.0(3)
C19 C18 H18 121.48(17)
C18 C19 F1 118.5(3)
C20 C19 F1 118.6(2)
C20 C19 C18 122.8(3)
H20 C20 C19 121.32(15)
C21 C20 C19 117.4(2)
C21 C20 H20 121.32(16)
C20 C21 F2 118.4(2)
C22 C21 F2 118.7(3)
C22 C21 C20 122.9(3)
C21 C22 C17 116.7(3)
H22 C22 C17 121.64(15)
H22 C22 C21 121.64(18)
O2' S1' O1' 117.68(11)
C1' S1' O1' 109.86(11)
C1' S1' O2' 107.73(12)
C17' S1' O1' 108.41(11)
C17' S1' O2' 108.28(11)
C17' S1' C1' 104.01(11)
C6' N1' C4' 110.71(17)
C8' N1' C4' 111.10(18)
C8' N1' C6' 108.25(17)
C9' N2' C7' 109.06(18)
C10' N2' C7' 111.42(19)
C10' N2' C9' 110.47(18)
H1' C1' S1' 109.36(8)
C2' C1' S1' 113.28(17)
C2' C1' H1' 109.36(13)
C5' C1' S1' 109.15(16)
C5' C1' H1' 109.36(13)
C5' C1' C2' 106.23(19)
H2'a C2' C1' 110.94(13)
H2'b C2' C1' 110.94(13)
H2'b C2' H2'a 109.0
C3' C2' C1' 104.1(2)
C3' C2' H2'a 110.94(14)
C3' C2' H2'b 110.94(13)
H3'a C3' C2' 110.99(14)
H3'b C3' C2' 110.99(14)
H3'b C3' H3'a 109.0
C4' C3' C2' 103.82(19)
C4' C3' H3'a 110.99(13)
C4' C3' H3'b 110.99(13)
C3' C4' N1' 114.28(18)
H4' C4' N1' 109.15(12)
H4' C4' C3' 109.15(13)
C5' C4' N1' 112.58(19)
C5' C4' C3' 102.25(18)
C5' C4' H4' 109.15(13)
C4' C5' C1' 105.3(2)
H5'a C5' C1' 110.68(13)
H5'a C5' C4' 110.68(13)
H5'b C5' C1' 110.68(13)
H5'b C5' C4' 110.68(13)
H5'b C5' H5'a 108.8
H6'a C6' N1' 109.47(12)
H6'b C6' N1' 109.47(12)
H6'b C6' H6'a 108.1
C7' C6' N1' 110.86(18)
C7' C6' H6'a 109.47(13)
C7' C6' H6'b 109.47(13)
C6' C7' N2' 110.58(19)
H7'a C7' N2' 109.53(12)
H7'a C7' C6' 109.53(13)
H7'b C7' N2' 109.53(12)
H7'b C7' C6' 109.53(13)
H7'b C7' H7'a 108.1
H8'a C8' N1' 109.46(11)
H8'b C8' N1' 109.46(11)
H8'b C8' H8'a 108.0
C9' C8' N1' 110.89(19)
C9' C8' H8'a 109.46(13)
C9' C8' H8'b 109.46(12)
C8' C9' N2' 110.70(18)
H9'a C9' N2' 109.50(12)
H9'a C9' C8' 109.50(13)
H9'b C9' N2' 109.50(12)
H9'b C9' C8' 109.50(13)
H9'b C9' H9'a 108.1
H10c C10' N2' 109.31(12)
H10d C10' N2' 109.31(13)
H10d C10' H10c 108.0
C11' C10' N2' 111.6(2)
C11' C10' H10c 109.31(13)
C11' C10' H10d 109.31(13)
C12' C11' C10' 121.7(2)
C16' C11' C10' 119.8(2)
C16' C11' C12' 118.5(2)
H12' C12' C11' 119.80(15)
C13' C12' C11' 120.4(2)
C13' C12' H12' 119.80(15)
H13' C13' C12' 119.74(15)
C14' C13' C12' 120.5(2)
C14' C13' H13' 119.74(16)
H14' C14' C13' 120.46(16)
C15' C14' C13' 119.1(2)
C15' C14' H14' 120.46(16)
H15' C15' C14' 119.76(16)
C16' C15' C14' 120.5(2)
C16' C15' H15' 119.76(16)
C15' C16' C11' 121.0(2)
H16' C16' C11' 119.51(15)
H16' C16' C15' 119.51(16)
C18' C17' S1' 119.52(19)
C22' C17' S1' 117.5(2)
C22' C17' C18' 122.9(2)
H18' C18' C17' 121.83(14)
C19' C18' C17' 116.3(2)
C19' C18' H18' 121.83(17)
C18' C19' F1' 118.1(3)
C20' C19' F1' 118.4(2)
C20' C19' C18' 123.5(3)
H20' C20' C19' 121.47(16)
C21' C20' C19' 117.1(2)
C21' C20' H20' 121.47(15)
C20' C21' F2' 118.5(2)
C22' C21' F2' 118.6(3)
C22' C21' C20' 122.8(2)
C21' C22' C17' 117.3(3)
H22' C22' C17' 121.33(15)
H22' C22' C21' 121.33(17)

loop_
_geom_bond_atom_site_label_1
_geom_bond_atom_site_label_2
_geom_bond_distance
S1 O1 1.4430(19)
S1 O2 1.4440(18)
S1 C1 1.781(3)
S1 C17 1.773(2)
F1 C19 1.348(3)
F2 C21 1.348(3)
N1 C4 1.467(3)
N1 C6 1.468(3)
N1 C8 1.460(3)
N2 C7 1.458(3)
N2 C9 1.463(3)
N2 C10 1.465(3)
C1 H1 1.0000
C1 C2 1.532(4)
C1 C5 1.549(3)
C2 H2a 0.9900
C2 H2b 0.9900
C2 C3 1.531(3)
C3 H3a 0.9900
C3 H3b 0.9900
C3 C4 1.531(3)
C4 H4 1.0000
C4 C5 1.531(3)
C5 H5a 0.9900
C5 H5b 0.9900
C6 H6a 0.9900
C6 H6b 0.9900
C6 C7 1.523(3)
C7 H7a 0.9900
C7 H7b 0.9900
C8 H8a 0.9900
C8 H8b 0.9900
C8 C9 1.510(3)
C9 H9a 0.9900
C9 H9b 0.9900
C10 H10a 0.9900
C10 H10b 0.9900
C10 C11 1.509(3)
C11 C12 1.404(3)
C11 C16 1.385(4)
C12 H12 0.9500
C12 C13 1.378(4)
C13 H13 0.9500
C13 C14 1.385(4)
C14 H14 0.9500
C14 C15 1.388(4)
C15 H15 0.9500
C15 C16 1.389(3)
C16 H16 0.9500
C17 C18 1.381(3)
C17 C22 1.381(4)
C18 H18 0.9500
C18 C19 1.380(3)
C19 C20 1.374(4)
C20 H20 0.9500
C20 C21 1.382(4)
C21 C22 1.382(4)
C22 H22 0.9500
S1' O1' 1.4405(18)
S1' O2' 1.4426(19)
S1' C1' 1.778(2)
S1' C17' 1.775(2)
F1' C19' 1.354(3)
F2' C21' 1.350(3)
N1' C4' 1.469(3)
N1' C6' 1.464(3)
N1' C8' 1.463(3)
N2' C7' 1.446(3)
N2' C9' 1.459(3)
N2' C10' 1.468(3)
C1' H1' 1.0000
C1' C2' 1.546(4)
C1' C5' 1.542(3)
C2' H2'a 0.9900
C2' H2'b 0.9900
C2' C3' 1.535(3)
C3' H3'a 0.9900
C3' H3'b 0.9900
C3' C4' 1.521(3)
C4' H4' 1.0000
C4' C5' 1.525(3)
C5' H5'a 0.9900
C5' H5'b 0.9900
C6' H6'a 0.9900
C6' H6'b 0.9900
C6' C7' 1.516(3)
C7' H7'a 0.9900
C7' H7'b 0.9900
C8' H8'a 0.9900
C8' H8'b 0.9900
C8' C9' 1.512(3)
C9' H9'a 0.9900
C9' H9'b 0.9900
C10' H10c 0.9900
C10' H10d 0.9900
C10' C11' 1.513(3)
C11' C12' 1.385(3)
C11' C16' 1.394(4)
C12' H12' 0.9500
C12' C13' 1.392(4)
C13' H13' 0.9500
C13' C14' 1.380(4)
C14' H14' 0.9500
C14' C15' 1.388(4)
C15' H15' 0.9500
C15' C16' 1.372(4)
C16' H16' 0.9500
C17' C18' 1.382(4)
C17' C22' 1.385(4)
C18' H18' 0.9500
C18' C19' 1.389(4)
C19' C20' 1.374(4)
C20' H20' 0.9500
C20' C21' 1.380(4)
C21' C22' 1.376(4)
C22' H22' 0.9500
